data_7222145
loop_
_publ_author_name
'Padalkar, Vikas S.'
'Sakamaki, Daisuke'
'Tohnai, Norimitsu'
'Akutagawa, Tomoyuki'
'Sakai, Ken-ichi'
'Seki, Shu'

_publ_section_title
;
 Highly Emissive Excited--State Intramolecular Proton Transfer (ESIPT)
 Inspired 2--(2&#x2032;--Hydroxy) Benzothiazole&#xF02D;Fluorene Motifs:
 Spectroscopic and Photophysical Properties Investigation
;
_journal_name_full 'RSC Adv.'
_journal_paper_doi 10.1039/C5RA17980G
_journal_year 2015
_chemical_formula_moiety 'C51 H48 N2 O2 S2'
_chemical_formula_sum 'C51 H48 N2 O2 S2'
_chemical_formula_weight 785.07
_space_group_crystal_system triclinic
_space_group_IT_number 2
_space_group_name_Hall '-P 1'
_space_group_name_H-M_alt 'P -1'
_symmetry_space_group_name_Hall '-P 1'
_symmetry_space_group_name_H-M 'P -1'
_atom_sites_solution_hydrogens geom
_atom_sites_solution_primary direct
_atom_sites_solution_secondary difmap
_audit_update_record
;
2015-07-03 deposited with the CCDC.
2015-09-14 downloaded from the CCDC.
;
_cell_angle_alpha 65.8221(8)
_cell_angle_beta 86.8240(9)
_cell_angle_gamma 70.2805(8)
_cell_formula_units_Z 2
_cell_length_a 11.7603(2)
_cell_length_b 14.1138(3)
_cell_length_c 14.5223(3)
_cell_measurement_reflns_used 19084
_cell_measurement_temperature 123
_cell_measurement_theta_max 71.59
_cell_measurement_theta_min 3.35
_cell_volume 2060.40(7)
_computing_cell_refinement 'RAPID AUTO'
_computing_data_collection 'RAPID AUTO (Rigaku, ????)'
_computing_data_reduction 'RAPID AUTO'
_computing_molecular_graphics 'CrystalStructure 4.1'
_computing_publication_material 'CrystalStructure 4.1 (Rigaku, 2014)'
_computing_structure_refinement 'SHELXL97 (Sheldrick, 2008)'
_computing_structure_solution 'Superflip (Palatinus, et al., 2007)'
_diffrn_ambient_temperature 123
_diffrn_detector_area_resol_mean 10.000
_diffrn_measured_fraction_theta_full 0.976
_diffrn_measured_fraction_theta_max 0.976
_diffrn_measurement_device_type 'Rigaku R-AXIS RAPID'
_diffrn_measurement_method \w
_diffrn_radiation_type 'Cu K\a'
_diffrn_radiation_wavelength 1.54187
_diffrn_reflns_av_R_equivalents 0.0477
_diffrn_reflns_laue_measured_fraction_full 0.000
_diffrn_reflns_laue_measured_fraction_max 0.000
_diffrn_reflns_limit_h_max 14
_diffrn_reflns_limit_h_min -14
_diffrn_reflns_limit_k_max 17
_diffrn_reflns_limit_k_min -17
_diffrn_reflns_limit_l_max 17
_diffrn_reflns_limit_l_min -17
_diffrn_reflns_number 23668
_diffrn_reflns_point_group_measured_fraction_full 0.000
_diffrn_reflns_point_group_measured_fraction_max 0.000
_diffrn_reflns_theta_full 68.250
_diffrn_reflns_theta_max 68.250
_diffrn_reflns_theta_min 3.352
_diffrn_standards_number 0
_exptl_absorpt_coefficient_mu 1.505
_exptl_absorpt_correction_T_max 0.927
_exptl_absorpt_correction_T_min 0.816
_exptl_absorpt_correction_type multi-scan
_exptl_absorpt_process_details 'ABSCOR (Rigaku, 1995)'
_exptl_crystal_colour colorless
_exptl_crystal_density_diffrn 1.265
_exptl_crystal_density_method 'not measured'
_exptl_crystal_description platelet
_exptl_crystal_F_000 832.00
_exptl_crystal_size_max 0.300
_exptl_crystal_size_mid 0.200
_exptl_crystal_size_min 0.050
_refine_diff_density_max 0.29
_refine_diff_density_min -0.46
_refine_ls_extinction_method none
_refine_ls_goodness_of_fit_ref 1.085
_refine_ls_hydrogen_treatment mixed
_refine_ls_number_parameters 522
_refine_ls_number_reflns 7367
_refine_ls_number_restraints 0
_refine_ls_R_factor_all 0.0498
_refine_ls_R_factor_gt 0.0418
_refine_ls_shift/su_max 0.001
_refine_ls_structure_factor_coef Fsqd
_refine_ls_weighting_details 'w = 1/[\s^2^(Fo^2^)+(0.0604P)^2^+0.5964P] where P=(Fo^2^+2Fc^2^)/3'
_refine_ls_weighting_scheme calc
_refine_ls_wR_factor_gt 0.1052
_refine_ls_wR_factor_ref 0.1171
_reflns_number_gt 6229
_reflns_number_total 7367
_reflns_threshold_expression F^2^>2.0\s(F^2^)
_cod_data_source_file c5ra17980g2.cif
_cod_data_source_block 20150408Sakamaki
_cod_original_cell_volume 2060.39(7)
_cod_database_code 7222145

loop_
_symmetry_equiv_pos_site_id
_space_group_symop_operation_xyz
1 +X,+Y,+Z
2 -X,-Y,-Z

loop_
_atom_site_label
_atom_site_type_symbol
_atom_site_fract_x
_atom_site_fract_y
_atom_site_fract_z
_atom_site_U_iso_or_equiv
_atom_site_adp_type
_atom_site_occupancy
_atom_site_site_symmetry_multiplicity
_atom_site_calc_flag
_atom_site_refinement_flags
S1 S 0.50496(4) 0.67952(3) 0.58387(3) 0.01930(12) Uani 1 2 d .
S2 S -0.00329(4) -0.19299(4) 1.42639(3) 0.02072(12) Uani 1 2 d .
O1 O 0.73456(12) 0.41757(11) 0.47205(10) 0.0255(3) Uani 1 2 d .
O2 O -0.24554(11) 0.11322(11) 1.47409(10) 0.0250(3) Uani 1 2 d .
N1 N 0.65458(12) 0.61550(12) 0.46570(11) 0.0193(3) Uani 1 2 d .
N2 N -0.17043(12) -0.09771(12) 1.51557(11) 0.0189(3) Uani 1 2 d .
C1 C 0.54723(15) 0.77848(15) 0.48520(13) 0.0188(4) Uani 1 2 d .
C2 C 0.51265(16) 0.89199(15) 0.45748(14) 0.0229(4) Uani 1 2 d .
C3 C 0.56247(16) 0.95327(16) 0.37623(14) 0.0256(4) Uani 1 2 d .
C4 C 0.64476(17) 0.90318(16) 0.32214(14) 0.0268(4) Uani 1 2 d .
C5 C 0.67778(16) 0.79125(16) 0.34836(14) 0.0243(4) Uani 1 2 d .
C6 C 0.62858(15) 0.72804(14) 0.43044(13) 0.0194(4) Uani 1 2 d .
C7 C 0.59765(14) 0.57857(14) 0.54557(13) 0.0179(4) Uani 1 2 d .
C8 C 0.60954(14) 0.46231(14) 0.59754(13) 0.0170(3) Uani 1 2 d .
C9 C 0.55396(14) 0.42257(14) 0.68644(13) 0.0180(4) Uani 1 2 d .
C10 C 0.56347(14) 0.31263(14) 0.73572(13) 0.0176(4) Uani 1 2 d .
C11 C 0.63054(15) 0.24028(14) 0.69246(14) 0.0195(4) Uani 1 2 d .
C12 C 0.68661(15) 0.27631(14) 0.60589(13) 0.0202(4) Uani 1 2 d .
C13 C 0.67771(15) 0.38682(15) 0.55751(13) 0.0190(4) Uani 1 2 d .
C14 C 0.50403(15) 0.27077(14) 0.82902(13) 0.0176(4) Uani 1 2 d .
C15 C 0.38651(15) 0.33310(14) 0.83989(13) 0.0181(4) Uani 1 2 d .
C16 C 0.33230(14) 0.29052(14) 0.92683(13) 0.0161(3) Uani 1 2 d .
C17 C 0.39333(14) 0.18729(14) 1.00489(13) 0.0162(3) Uani 1 2 d .
C18 C 0.50979(15) 0.12465(14) 0.99496(13) 0.0186(4) Uani 1 2 d .
C19 C 0.56290(14) 0.16644(14) 0.90681(13) 0.0180(4) Uani 1 2 d .
C20 C 0.20399(14) 0.34069(13) 0.95100(13) 0.0166(4) Uani 1 2 d .
C21 C 0.20268(15) 0.25274(14) 1.05616(13) 0.0164(3) Uani 1 2 d .
C22 C 0.10773(14) 0.24876(14) 1.11679(13) 0.0169(3) Uani 1 2 d .
C23 C 0.12199(15) 0.15547(14) 1.20796(13) 0.0180(4) Uani 1 2 d .
C24 C 0.23421(15) 0.06868(14) 1.23778(13) 0.0185(4) Uani 1 2 d .
C25 C 0.32948(15) 0.07217(14) 1.17715(13) 0.0184(4) Uani 1 2 d .
C26 C 0.31323(14) 0.16382(14) 1.08567(13) 0.0170(3) Uani 1 2 d .
C27 C 0.02060(14) 0.14633(14) 1.27287(13) 0.0171(4) Uani 1 2 d .
C28 C -0.05818(15) 0.23711(14) 1.28899(13) 0.0184(4) Uani 1 2 d .
C29 C -0.14718(15) 0.22524(14) 1.35519(13) 0.0200(4) Uani 1 2 d .
C30 C -0.16000(15) 0.12254(14) 1.40704(13) 0.0183(4) Uani 1 2 d .
C31 C -0.08396(14) 0.03067(14) 1.39074(13) 0.0168(3) Uani 1 2 d .
C32 C 0.00461(15) 0.04537(14) 1.32332(13) 0.0172(4) Uani 1 2 d .
C33 C -0.09484(14) -0.07810(14) 1.44634(13) 0.0176(4) Uani 1 2 d .
C34 C -0.15803(15) -0.20860(14) 1.55917(13) 0.0193(4) Uani 1 2 d .
C35 C -0.22197(16) -0.25783(16) 1.63759(14) 0.0246(4) Uani 1 2 d .
C36 C -0.19741(17) -0.37037(16) 1.67342(15) 0.0287(4) Uani 1 2 d .
C37 C -0.11127(19) -0.43428(17) 1.63240(16) 0.0321(5) Uani 1 2 d .
C38 C -0.04576(17) -0.38759(16) 1.55616(15) 0.0279(4) Uani 1 2 d .
C39 C -0.07029(16) -0.27386(15) 1.51908(14) 0.0205(4) Uani 1 2 d .
C40 C 0.10928(15) 0.34995(14) 0.87525(13) 0.0187(4) Uani 1 2 d .
C41 C 0.12350(15) 0.23987(14) 0.87128(14) 0.0206(4) Uani 1 2 d .
C42 C 0.03825(16) 0.25021(16) 0.78926(14) 0.0242(4) Uani 1 2 d .
C43 C -0.09559(16) 0.27885(16) 0.80926(15) 0.0255(4) Uani 1 2 d .
C44 C -0.12442(17) 0.18839(16) 0.89904(15) 0.0283(4) Uani 1 2 d .
C45 C -0.09843(19) 0.08180(17) 0.88528(18) 0.0368(5) Uani 1 2 d .
C46 C 0.18316(15) 0.45480(14) 0.95024(13) 0.0193(4) Uani 1 2 d .
C47 C 0.26737(17) 0.45266(15) 1.02793(14) 0.0252(4) Uani 1 2 d .
C48 C 0.27193(18) 0.56581(16) 1.00957(15) 0.0276(4) Uani 1 2 d .
C49 C 0.33724(17) 0.61390(16) 0.91807(14) 0.0261(4) Uani 1 2 d .
C50 C 0.3528(2) 0.72040(18) 0.90681(18) 0.0408(5) Uani 1 2 d .
C51 C 0.4159(2) 0.7695(2) 0.81428(17) 0.0429(6) Uani 1 2 d .
H1 H -0.240(2) 0.041(2) 1.504(2) 0.073(10) Uiso 1 2 d .
H2 H 0.45624 0.9264 0.49353 0.0275 Uiso 1 2 calc R
H3 H 0.54053 1.03057 0.35679 0.0307 Uiso 1 2 calc R
H4 H 0.67817 0.9468 0.26679 0.0321 Uiso 1 2 calc R
H5 H 0.73311 0.75763 0.31119 0.0292 Uiso 1 2 calc R
H6 H 0.720(2) 0.489(2) 0.4508(19) 0.055(8) Uiso 1 2 d .
H9 H 0.50815 0.47296 0.71377 0.0216 Uiso 1 2 calc R
H11 H 0.63711 0.16467 0.72401 0.0234 Uiso 1 2 calc R
H12 H 0.7318 0.22547 0.57882 0.0243 Uiso 1 2 calc R
H15 H 0.34472 0.40392 0.78786 0.0217 Uiso 1 2 calc R
H18 H 0.55198 0.05453 1.04774 0.0223 Uiso 1 2 calc R
H19 H 0.64134 0.12316 0.89892 0.0216 Uiso 1 2 calc R
H22 H 0.03307 0.30918 1.09658 0.0203 Uiso 1 2 calc R
H24 H 0.24518 0.00636 1.30065 0.0222 Uiso 1 2 calc R
H25 H 0.40487 0.01263 1.19797 0.0221 Uiso 1 2 calc R
H28 H -0.05032 0.30774 1.25398 0.0221 Uiso 1 2 calc R
H29 H -0.19959 0.28755 1.36513 0.0240 Uiso 1 2 calc R
H32 H 0.05572 -0.01626 1.3117 0.0207 Uiso 1 2 calc R
H35 H -0.281 -0.21483 1.6656 0.0295 Uiso 1 2 calc R
H36 H -0.23988 -0.40495 1.72694 0.0344 Uiso 1 2 calc R
H37 H -0.09754 -0.51123 1.65744 0.0385 Uiso 1 2 calc R
H38 H 0.01431 -0.43161 1.52968 0.0335 Uiso 1 2 calc R
H40A H 0.02706 0.38016 0.89413 0.0224 Uiso 1 2 calc R
H40B H 0.11594 0.40313 0.80667 0.0224 Uiso 1 2 calc R
H41A H 0.2083 0.20599 0.85937 0.0247 Uiso 1 2 calc R
H41B H 0.10859 0.18921 0.93806 0.0247 Uiso 1 2 calc R
H42A H 0.06523 0.17934 0.78205 0.0291 Uiso 1 2 calc R
H42B H 0.04575 0.30808 0.7239 0.0291 Uiso 1 2 calc R
H43A H -0.12111 0.34692 0.82125 0.0306 Uiso 1 2 calc R
H43B H -0.14435 0.29534 0.74764 0.0306 Uiso 1 2 calc R
H44A H -0.07587 0.17165 0.96087 0.0340 Uiso 1 2 calc R
H44B H -0.2112 0.21637 0.90944 0.0340 Uiso 1 2 calc R
H45A H -0.0124 0.05291 0.87589 0.0441 Uiso 1 2 calc R
H45B H -0.14831 0.09707 0.82557 0.0441 Uiso 1 2 calc R
H45C H -0.11789 0.02692 0.94555 0.0441 Uiso 1 2 calc R
H46A H 0.19424 0.50511 0.88175 0.0231 Uiso 1 2 calc R
H46B H 0.09811 0.48574 0.9634 0.0231 Uiso 1 2 calc R
H47A H 0.35042 0.40344 1.02773 0.0302 Uiso 1 2 calc R
H47B H 0.24073 0.42025 1.09615 0.0302 Uiso 1 2 calc R
H48A H 0.18787 0.61806 1.00011 0.0331 Uiso 1 2 calc R
H48B H 0.31312 0.55919 1.07068 0.0331 Uiso 1 2 calc R
H49A H 0.41829 0.5584 0.92391 0.0313 Uiso 1 2 calc R
H49B H 0.29103 0.6282 0.856 0.0313 Uiso 1 2 calc R
H50A H 0.40046 0.70578 0.9683 0.0490 Uiso 1 2 calc R
H50B H 0.2719 0.77545 0.90233 0.0490 Uiso 1 2 calc R
H51A H 0.36863 0.78548 0.75288 0.0515 Uiso 1 2 calc R
H51B H 0.49722 0.71652 0.81914 0.0515 Uiso 1 2 calc R
H51C H 0.42249 0.8381 0.81116 0.0515 Uiso 1 2 calc R

loop_
_atom_site_aniso_label
_atom_site_aniso_U_11
_atom_site_aniso_U_22
_atom_site_aniso_U_33
_atom_site_aniso_U_12
_atom_site_aniso_U_13
_atom_site_aniso_U_23
S1 0.0218(2) 0.0191(2) 0.0205(2) -0.00938(17) 0.00834(17) -0.01047(19)
S2 0.0241(2) 0.0197(2) 0.0227(2) -0.00974(18) 0.00799(18) -0.01192(19)
O1 0.0304(7) 0.0223(7) 0.0229(7) -0.0092(6) 0.0147(6) -0.0101(6)
O2 0.0243(6) 0.0227(7) 0.0270(7) -0.0080(5) 0.0151(6) -0.0111(6)
N1 0.0205(7) 0.0213(8) 0.0172(8) -0.0090(6) 0.0054(6) -0.0081(6)
N2 0.0195(7) 0.0223(8) 0.0165(8) -0.0098(6) 0.0041(6) -0.0079(6)
C1 0.0195(8) 0.0224(9) 0.0179(9) -0.0120(7) 0.0041(7) -0.0082(8)
C2 0.0230(9) 0.0235(10) 0.0250(10) -0.0097(7) 0.0034(7) -0.0113(8)
C3 0.0291(10) 0.0207(10) 0.0250(10) -0.0099(8) -0.0019(8) -0.0062(8)
C4 0.0303(10) 0.0273(10) 0.0193(10) -0.0158(8) 0.0035(8) -0.0019(8)
C5 0.0238(9) 0.0295(10) 0.0191(10) -0.0106(8) 0.0053(7) -0.0089(8)
C6 0.0183(8) 0.0217(9) 0.0188(9) -0.0087(7) 0.0020(7) -0.0076(8)
C7 0.0156(8) 0.0232(9) 0.0173(9) -0.0071(7) 0.0030(7) -0.0105(8)
C8 0.0159(8) 0.0180(9) 0.0177(9) -0.0054(7) 0.0013(7) -0.0084(7)
C9 0.0165(8) 0.0200(9) 0.0199(9) -0.0068(7) 0.0044(7) -0.0105(8)
C10 0.0149(8) 0.0200(9) 0.0192(9) -0.0077(7) 0.0038(7) -0.0082(8)
C11 0.0170(8) 0.0180(9) 0.0223(9) -0.0046(7) 0.0008(7) -0.0082(8)
C12 0.0184(8) 0.0214(9) 0.0219(9) -0.0044(7) 0.0038(7) -0.0121(8)
C13 0.0161(8) 0.0230(9) 0.0186(9) -0.0067(7) 0.0038(7) -0.0095(8)
C14 0.0173(8) 0.0179(9) 0.0207(9) -0.0086(7) 0.0045(7) -0.0095(7)
C15 0.0179(8) 0.0163(9) 0.0194(9) -0.0060(7) 0.0029(7) -0.0067(7)
C16 0.0160(8) 0.0172(9) 0.0179(9) -0.0073(7) 0.0029(7) -0.0088(7)
C17 0.0170(8) 0.0171(9) 0.0169(9) -0.0079(7) 0.0024(7) -0.0080(7)
C18 0.0173(8) 0.0162(9) 0.0207(9) -0.0058(7) 0.0014(7) -0.0061(7)
C19 0.0151(8) 0.0188(9) 0.0218(9) -0.0066(7) 0.0052(7) -0.0099(8)
C20 0.0163(8) 0.0160(9) 0.0165(9) -0.0056(7) 0.0054(7) -0.0063(7)
C21 0.0182(8) 0.0186(9) 0.0152(9) -0.0072(7) 0.0018(7) -0.0091(7)
C22 0.0167(8) 0.0169(9) 0.0178(9) -0.0047(7) 0.0029(7) -0.0089(7)
C23 0.0200(8) 0.0196(9) 0.0174(9) -0.0086(7) 0.0046(7) -0.0096(7)
C24 0.0226(9) 0.0166(9) 0.0148(9) -0.0078(7) 0.0023(7) -0.0042(7)
C25 0.0167(8) 0.0187(9) 0.0180(9) -0.0039(7) 0.0009(7) -0.0076(7)
C26 0.0163(8) 0.0179(9) 0.0177(9) -0.0061(7) 0.0024(7) -0.0083(7)
C27 0.0176(8) 0.0194(9) 0.0132(8) -0.0057(7) 0.0021(7) -0.0064(7)
C28 0.0194(8) 0.0178(9) 0.0169(9) -0.0064(7) 0.0007(7) -0.0061(7)
C29 0.0189(8) 0.0184(9) 0.0203(9) -0.0035(7) 0.0031(7) -0.0083(8)
C30 0.0177(8) 0.0223(9) 0.0153(9) -0.0068(7) 0.0044(7) -0.0085(7)
C31 0.0176(8) 0.0184(9) 0.0153(9) -0.0068(7) 0.0017(7) -0.0073(7)
C32 0.0180(8) 0.0185(9) 0.0176(9) -0.0068(7) 0.0044(7) -0.0097(7)
C33 0.0176(8) 0.0205(9) 0.0169(9) -0.0077(7) 0.0022(7) -0.0090(7)
C34 0.0207(8) 0.0210(9) 0.0178(9) -0.0110(7) 0.0007(7) -0.0064(8)
C35 0.0245(9) 0.0316(11) 0.0199(10) -0.0143(8) 0.0022(7) -0.0092(8)
C36 0.0327(10) 0.0317(11) 0.0212(10) -0.0209(9) 0.0009(8) -0.0025(9)
C37 0.0399(11) 0.0225(10) 0.0316(11) -0.0165(9) -0.0038(9) -0.0036(9)
C38 0.0318(10) 0.0233(10) 0.0309(11) -0.0120(8) 0.0012(8) -0.0112(9)
C39 0.0225(9) 0.0230(10) 0.0188(9) -0.0114(7) 0.0014(7) -0.0086(8)
C40 0.0179(8) 0.0186(9) 0.0177(9) -0.0068(7) 0.0042(7) -0.0056(7)
C41 0.0187(8) 0.0235(10) 0.0208(9) -0.0073(7) 0.0014(7) -0.0102(8)
C42 0.0250(9) 0.0279(10) 0.0227(10) -0.0102(8) 0.0026(8) -0.0124(8)
C43 0.0218(9) 0.0301(10) 0.0271(10) -0.0089(8) -0.0007(8) -0.0139(9)
C44 0.0246(9) 0.0338(11) 0.0298(11) -0.0147(8) 0.0042(8) -0.0127(9)
C45 0.0314(11) 0.0290(12) 0.0472(14) -0.0128(9) 0.0005(10) -0.0109(10)
C46 0.0200(8) 0.0173(9) 0.0202(9) -0.0064(7) 0.0062(7) -0.0082(7)
C47 0.0351(10) 0.0225(10) 0.0198(10) -0.0131(8) 0.0038(8) -0.0083(8)
C48 0.0331(10) 0.0279(10) 0.0293(11) -0.0135(8) 0.0050(8) -0.0170(9)
C49 0.0309(10) 0.0263(10) 0.0243(10) -0.0127(8) -0.0000(8) -0.0109(8)
C50 0.0570(14) 0.0344(12) 0.0423(14) -0.0287(11) 0.0117(11) -0.0171(11)
C51 0.0567(14) 0.0440(14) 0.0339(13) -0.0325(12) -0.0007(11) -0.0092(11)

loop_
_atom_type_symbol
_atom_type_description
_atom_type_scat_dispersion_real
_atom_type_scat_dispersion_imag
_atom_type_scat_source
H H 0.0000 0.0000
;
International Tables for Crystallography
(Vol. C, Table 6.1.1.4)
;
O O 0.0492 0.0322
;
International Tables for Crystallography
(Vol. C, Tables 4.2.6.8 and 6.1.1.4)
;
N N 0.0311 0.0180
;
International Tables for Crystallography
(Vol. C, Tables 4.2.6.8 and 6.1.1.4)
;
C C 0.0181 0.0091
;
International Tables for Crystallography
(Vol. C, Tables 4.2.6.8 and 6.1.1.4)
;
S S 0.3331 0.5567
;
International Tables for Crystallography
(Vol. C, Tables 4.2.6.8 and 6.1.1.4)
;

loop_
_geom_angle_atom_site_label_1
_geom_angle_atom_site_label_2
_geom_angle_atom_site_label_3
_geom_angle
_geom_angle_publ_flag
C1 S1 C7 89.25(9) yes
C33 S2 C39 89.30(9) yes
C6 N1 C7 111.37(16) yes
C33 N2 C34 111.23(16) yes
S1 C1 C2 129.61(15) yes
S1 C1 C6 109.62(14) yes
C2 C1 C6 120.77(16) yes
C1 C2 C3 118.39(19) yes
C2 C3 C4 121.06(19) yes
C3 C4 C5 120.72(18) yes
C4 C5 C6 118.97(19) yes
N1 C6 C1 114.76(15) yes
N1 C6 C5 125.16(18) yes
C1 C6 C5 120.07(18) yes
S1 C7 N1 115.00(14) yes
S1 C7 C8 122.61(13) yes
N1 C7 C8 122.38(17) yes
C7 C8 C9 121.89(18) yes
C7 C8 C13 119.63(16) yes
C9 C8 C13 118.48(17) yes
C8 C9 C10 122.36(18) yes
C9 C10 C11 117.45(16) yes
C9 C10 C14 122.43(18) yes
C11 C10 C14 120.11(16) yes
C10 C11 C12 121.67(17) yes
C11 C12 C13 120.46(19) yes
O1 C13 C8 122.67(17) yes
O1 C13 C12 117.75(18) yes
C8 C13 C12 119.57(16) yes
C10 C14 C15 120.87(12) yes
C10 C14 C19 120.24(14) yes
C15 C14 C19 118.86(15) yes
C14 C15 C16 119.48(13) yes
C15 C16 C17 121.00(14) yes
C15 C16 C20 127.92(12) yes
C17 C16 C20 111.03(14) yes
C16 C17 C18 120.05(15) yes
C16 C17 C26 108.60(13) yes
C18 C17 C26 131.31(13) yes
C17 C18 C19 118.84(13) yes
C14 C19 C18 121.73(15) yes
C16 C20 C21 101.02(11) yes
C16 C20 C40 110.48(17) yes
C16 C20 C46 111.27(16) yes
C21 C20 C40 110.12(16) yes
C21 C20 C46 113.18(17) yes
C40 C20 C46 110.44(12) yes
C20 C21 C22 128.68(13) yes
C20 C21 C26 110.81(14) yes
C22 C21 C26 120.32(14) yes
C21 C22 C23 119.87(13) yes
C22 C23 C24 119.08(16) yes
C22 C23 C27 121.37(13) yes
C24 C23 C27 119.55(13) yes
C23 C24 C25 121.22(14) yes
C24 C25 C26 119.16(13) yes
C17 C26 C21 108.50(13) yes
C17 C26 C25 131.16(14) yes
C21 C26 C25 120.30(15) yes
C23 C27 C28 121.90(17) yes
C23 C27 C32 120.19(16) yes
C28 C27 C32 117.85(16) yes
C27 C28 C29 121.06(17) yes
C28 C29 C30 120.25(17) yes
O2 C30 C29 118.59(17) yes
O2 C30 C31 121.52(16) yes
C29 C30 C31 119.88(16) yes
C30 C31 C32 118.50(17) yes
C30 C31 C33 120.38(16) yes
C32 C31 C33 121.08(17) yes
C27 C32 C31 122.43(17) yes
S2 C33 N2 115.23(14) yes
S2 C33 C31 121.37(13) yes
N2 C33 C31 123.38(17) yes
N2 C34 C35 125.89(18) yes
N2 C34 C39 114.20(16) yes
C35 C34 C39 119.91(18) yes
C34 C35 C36 118.52(19) yes
C35 C36 C37 121.21(19) yes
C36 C37 C38 121.1(2) yes
C37 C38 C39 118.1(2) yes
S2 C39 C34 110.04(14) yes
S2 C39 C38 128.83(16) yes
C34 C39 C38 121.11(17) yes
C20 C40 C41 113.84(12) yes
C40 C41 C42 114.09(13) yes
C41 C42 C43 114.90(18) yes
C42 C43 C44 114.65(13) yes
C43 C44 C45 113.41(19) yes
C20 C46 C47 114.24(13) yes
C46 C47 C48 114.51(14) yes
C47 C48 C49 114.05(19) yes
C48 C49 C50 113.6(2) yes
C49 C50 C51 113.6(2) yes
C13 O1 H6 106.7(18) no
C30 O2 H1 108.1(19) no
C1 C2 H2 120.802 no
C3 C2 H2 120.804 no
C2 C3 H3 119.470 no
C4 C3 H3 119.467 no
C3 C4 H4 119.644 no
C5 C4 H4 119.640 no
C4 C5 H5 120.516 no
C6 C5 H5 120.514 no
C8 C9 H9 118.822 no
C10 C9 H9 118.814 no
C10 C11 H11 119.163 no
C12 C11 H11 119.169 no
C11 C12 H12 119.770 no
C13 C12 H12 119.773 no
C14 C15 H15 120.255 no
C16 C15 H15 120.261 no
C17 C18 H18 120.576 no
C19 C18 H18 120.584 no
C14 C19 H19 119.132 no
C18 C19 H19 119.134 no
C21 C22 H22 120.060 no
C23 C22 H22 120.067 no
C23 C24 H24 119.384 no
C25 C24 H24 119.397 no
C24 C25 H25 120.421 no
C26 C25 H25 120.423 no
C27 C28 H28 119.473 no
C29 C28 H28 119.466 no
C28 C29 H29 119.867 no
C30 C29 H29 119.882 no
C27 C32 H32 118.781 no
C31 C32 H32 118.786 no
C34 C35 H35 120.744 no
C36 C35 H35 120.735 no
C35 C36 H36 119.392 no
C37 C36 H36 119.402 no
C36 C37 H37 119.424 no
C38 C37 H37 119.428 no
C37 C38 H38 120.963 no
C39 C38 H38 120.952 no
C20 C40 H40A 108.793 no
C20 C40 H40B 108.802 no
C41 C40 H40A 108.786 no
C41 C40 H40B 108.781 no
H40A C40 H40B 107.669 no
C40 C41 H41A 108.729 no
C40 C41 H41B 108.729 no
C42 C41 H41A 108.735 no
C42 C41 H41B 108.731 no
H41A C41 H41B 107.641 no
C41 C42 H42A 108.542 no
C41 C42 H42B 108.538 no
C43 C42 H42A 108.543 no
C43 C42 H42B 108.549 no
H42A C42 H42B 107.535 no
C42 C43 H43A 108.603 no
C42 C43 H43B 108.605 no
C44 C43 H43A 108.599 no
C44 C43 H43B 108.602 no
H43A C43 H43B 107.564 no
C43 C44 H44A 108.884 no
C43 C44 H44B 108.886 no
C45 C44 H44A 108.886 no
C45 C44 H44B 108.897 no
H44A C44 H44B 107.721 no
C44 C45 H45A 109.472 no
C44 C45 H45B 109.472 no
C44 C45 H45C 109.469 no
H45A C45 H45B 109.478 no
H45A C45 H45C 109.470 no
H45B C45 H45C 109.467 no
C20 C46 H46A 108.696 no
C20 C46 H46B 108.688 no
C47 C46 H46A 108.705 no
C47 C46 H46B 108.703 no
H46A C46 H46B 107.616 no
C46 C47 H47A 108.631 no
C46 C47 H47B 108.631 no
C48 C47 H47A 108.634 no
C48 C47 H47B 108.635 no
H47A C47 H47B 107.586 no
C47 C48 H48A 108.744 no
C47 C48 H48B 108.737 no
C49 C48 H48A 108.741 no
C49 C48 H48B 108.746 no
H48A C48 H48B 107.639 no
C48 C49 H49A 108.833 no
C48 C49 H49B 108.838 no
C50 C49 H49A 108.833 no
C50 C49 H49B 108.830 no
H49A C49 H49B 107.701 no
C49 C50 H50A 108.857 no
C49 C50 H50B 108.860 no
C51 C50 H50A 108.848 no
C51 C50 H50B 108.851 no
H50A C50 H50B 107.692 no
C50 C51 H51A 109.474 no
C50 C51 H51B 109.470 no
C50 C51 H51C 109.467 no
H51A C51 H51B 109.477 no
H51A C51 H51C 109.468 no
H51B C51 H51C 109.471 no

loop_
_geom_bond_atom_site_label_1
_geom_bond_atom_site_label_2
_geom_bond_distance
_geom_bond_publ_flag
S1 C1 1.7324(18) yes
S1 C7 1.750(2) yes
S2 C33 1.745(2) yes
S2 C39 1.7223(19) yes
O1 C13 1.356(2) yes
O2 C30 1.361(2) yes
N1 C6 1.379(2) yes
N1 C7 1.311(2) yes
N2 C33 1.310(2) yes
N2 C34 1.384(2) yes
C1 C2 1.394(3) yes
C1 C6 1.405(3) yes
C2 C3 1.383(3) yes
C3 C4 1.401(3) yes
C4 C5 1.379(3) yes
C5 C6 1.397(3) yes
C7 C8 1.457(3) yes
C8 C9 1.403(2) yes
C8 C13 1.412(3) yes
C9 C10 1.384(3) yes
C10 C11 1.409(3) yes
C10 C14 1.480(2) yes
C11 C12 1.373(3) yes
C12 C13 1.392(3) yes
C14 C15 1.406(2) yes
C14 C19 1.3999(19) yes
C15 C16 1.382(2) yes
C16 C17 1.3980(19) yes
C16 C20 1.525(2) yes
C17 C18 1.394(2) yes
C17 C26 1.464(2) yes
C18 C19 1.385(2) yes
C20 C21 1.527(2) yes
C20 C40 1.545(3) yes
C20 C46 1.541(3) yes
C21 C22 1.385(2) yes
C21 C26 1.403(2) yes
C22 C23 1.401(2) yes
C23 C24 1.403(2) yes
C23 C27 1.485(2) yes
C24 C25 1.388(2) yes
C25 C26 1.389(2) yes
C27 C28 1.405(3) yes
C27 C32 1.383(3) yes
C28 C29 1.387(2) yes
C29 C30 1.390(3) yes
C30 C31 1.408(3) yes
C31 C32 1.398(2) yes
C31 C33 1.460(3) yes
C34 C35 1.398(3) yes
C34 C39 1.408(3) yes
C35 C36 1.381(3) yes
C36 C37 1.397(3) yes
C37 C38 1.380(3) yes
C38 C39 1.395(3) yes
C40 C41 1.530(3) yes
C41 C42 1.529(3) yes
C42 C43 1.530(3) yes
C43 C44 1.525(3) yes
C44 C45 1.525(4) yes
C46 C47 1.527(3) yes
C47 C48 1.527(3) yes
C48 C49 1.522(3) yes
C49 C50 1.517(4) yes
C50 C51 1.520(3) yes
O1 H6 0.88(3) no
O2 H1 0.90(3) no
C2 H2 0.950 no
C3 H3 0.950 no
C4 H4 0.950 no
C5 H5 0.950 no
C9 H9 0.950 no
C11 H11 0.950 no
C12 H12 0.950 no
C15 H15 0.950 no
C18 H18 0.950 no
C19 H19 0.950 no
C22 H22 0.950 no
C24 H24 0.950 no
C25 H25 0.950 no
C28 H28 0.950 no
C29 H29 0.950 no
C32 H32 0.950 no
C35 H35 0.950 no
C36 H36 0.950 no
C37 H37 0.950 no
C38 H38 0.950 no
C40 H40A 0.990 no
C40 H40B 0.990 no
C41 H41A 0.990 no
C41 H41B 0.990 no
C42 H42A 0.990 no
C42 H42B 0.990 no
C43 H43A 0.990 no
C43 H43B 0.990 no
C44 H44A 0.990 no
C44 H44B 0.990 no
C45 H45A 0.980 no
C45 H45B 0.980 no
C45 H45C 0.980 no
C46 H46A 0.990 no
C46 H46B 0.990 no
C47 H47A 0.990 no
C47 H47B 0.990 no
C48 H48A 0.990 no
C48 H48B 0.990 no
C49 H49A 0.990 no
C49 H49B 0.990 no
C50 H50A 0.990 no
C50 H50B 0.990 no
C51 H51A 0.980 no
C51 H51B 0.980 no
C51 H51C 0.980 no

loop_
_geom_contact_atom_site_label_1
_geom_contact_atom_site_label_2
_geom_contact_distance
_geom_contact_publ_flag
_geom_contact_site_symmetry_2
S1 C9 3.1564(18) no .
S2 C32 3.104(2) no .
O1 N1 2.593(2) no .
O1 C7 2.868(3) no .
O2 N2 2.612(2) no .
O2 C33 2.860(2) no .
N1 C13 2.862(3) no .
N2 C30 2.896(2) no .
C1 C4 2.769(3) no .
C2 C5 2.819(3) no .
C3 C6 2.771(3) no .
C5 C7 3.559(3) no .
C8 C11 2.785(3) no .
C9 C12 2.769(3) no .
C9 C15 3.054(2) no .
C10 C13 2.818(2) no .
C11 C19 3.006(3) no .
C14 C17 2.794(2) no .
C15 C18 2.8080(19) no .
C15 C40 3.216(3) no .
C15 C46 3.209(3) no .
C16 C19 2.762(2) no .
C16 C41 3.011(3) no .
C16 C47 3.070(3) no .
C17 C40 3.458(2) no .
C17 C41 3.507(3) no .
C17 C46 3.530(2) no .
C18 C25 3.298(2) no .
C21 C24 2.773(2) no .
C21 C41 2.983(3) no .
C21 C47 3.029(3) no .
C22 C25 2.803(2) no .
C22 C28 3.070(3) no .
C22 C40 3.202(2) no .
C22 C46 3.292(2) no .
C23 C26 2.791(2) no .
C24 C32 2.972(3) no .
C26 C40 3.461(2) no .
C26 C41 3.499(3) no .
C26 C46 3.543(2) no .
C27 C30 2.812(2) no .
C28 C31 2.790(3) no .
C29 C32 2.767(3) no .
C33 C35 3.565(3) no .
C34 C37 2.773(3) no .
C35 C38 2.826(3) no .
C36 C39 2.760(3) no .
C40 C43 3.226(3) no .
C41 C44 3.202(3) no .
C42 C45 3.129(3) no .
C46 C49 3.215(3) no .
S1 O2 3.2891(12) no 2_567
S1 C12 3.375(2) no 2_666
S1 C36 3.540(2) no 1_664
S2 O1 3.4838(12) no 2_657
S2 C12 3.5742(17) no 2_657
S2 C29 3.507(2) no 2_558
O1 S2 3.4838(12) no 2_657
O1 C38 3.560(2) no 2_657
O2 S1 3.2891(12) no 2_567
O2 C1 3.482(2) no 2_567
O2 C2 3.257(2) no 2_567
O2 C12 3.435(3) no 1_456
O2 C32 3.598(2) no 2_558
N1 C10 3.579(2) no 2_666
N1 C37 3.461(3) no 1_664
N2 C3 3.531(3) no 1_446
N2 C27 3.327(3) no 2_558
N2 C28 3.443(2) no 2_558
N2 C32 3.566(3) no 2_558
C1 O2 3.482(2) no 2_567
C1 C11 3.554(3) no 2_666
C1 C12 3.548(3) no 2_666
C1 C35 3.365(3) no 1_664
C1 C36 3.585(2) no 1_664
C2 O2 3.257(2) no 2_567
C3 N2 3.531(3) no 1_664
C3 C25 3.533(3) no 1_564
C5 C39 3.589(3) no 1_664
C6 C11 3.421(3) no 2_666
C7 C12 3.565(2) no 2_666
C7 C13 3.440(3) no 2_666
C7 C36 3.541(3) no 1_664
C8 C8 3.505(3) no 2_666
C10 N1 3.579(2) no 2_666
C11 C1 3.554(3) no 2_666
C11 C6 3.421(3) no 2_666
C12 S1 3.375(2) no 2_666
C12 S2 3.5742(17) no 2_657
C12 O2 3.435(3) no 1_654
C12 C1 3.548(3) no 2_666
C12 C7 3.565(2) no 2_666
C13 C7 3.440(3) no 2_666
C18 C18 3.546(3) no 2_657
C23 C35 3.549(4) no 2_558
C25 C3 3.533(3) no 1_546
C27 N2 3.327(3) no 2_558
C27 C34 3.533(3) no 2_558
C28 N2 3.443(2) no 2_558
C28 C34 3.270(3) no 2_558
C28 C39 3.536(3) no 2_558
C29 S2 3.507(2) no 2_558
C29 C33 3.569(2) no 2_558
C30 C33 3.501(3) no 2_558
C31 C31 3.466(3) no 2_558
C32 O2 3.598(2) no 2_558
C32 N2 3.566(3) no 2_558
C33 C29 3.569(2) no 2_558
C33 C30 3.501(3) no 2_558
C34 C27 3.533(3) no 2_558
C34 C28 3.270(3) no 2_558
C35 C1 3.365(3) no 1_446
C35 C23 3.549(4) no 2_558
C36 S1 3.540(2) no 1_446
C36 C1 3.585(2) no 1_446
C36 C7 3.541(3) no 1_446
C37 N1 3.461(3) no 1_446
C38 O1 3.560(2) no 2_657
C39 C5 3.589(3) no 1_446
C39 C28 3.536(3) no 2_558
C45 C45 3.569(3) no 2_557
S1 H2 3.0302 no .
S1 H9 2.7365 no .
S1 H51A 3.4328 no .
S2 H32 2.6673 no .
S2 H38 3.0102 no .
O1 H12 2.5232 no .
O2 H29 2.5423 no .
N1 H5 2.6917 no .
N1 H6 1.79(3) no .
N2 H1 1.79(3) no .
N2 H35 2.7123 no .
C1 H3 3.2458 no .
C1 H5 3.2885 no .
C2 H4 3.2742 no .
C3 H5 3.2758 no .
C4 H2 3.2839 no .
C5 H3 3.2660 no .
C6 H2 3.2941 no .
C6 H4 3.2515 no .
C6 H6 3.07(3) no .
C7 H6 2.36(3) no .
C7 H9 2.6622 no .
C8 H6 2.40(3) no .
C8 H12 3.2822 no .
C9 H11 3.2455 no .
C9 H15 2.8305 no .
C10 H12 3.2828 no .
C10 H15 2.6829 no .
C10 H19 2.6463 no .
C11 H9 3.2474 no .
C11 H19 2.7530 no .
C12 H6 3.06(3) no .
C13 H9 3.2751 no .
C13 H11 3.2523 no .
C14 H9 2.6681 no .
C14 H11 2.6537 no .
C14 H18 3.2890 no .
C15 H9 2.8198 no .
C15 H19 3.2722 no .
C15 H40B 2.9986 no .
C15 H41A 3.1220 no .
C15 H46A 2.9544 no .
C15 H47A 3.2269 no .
C16 H18 3.2797 no .
C16 H40A 3.3681 no .
C16 H40B 2.7453 no .
C16 H41A 2.6076 no .
C16 H41B 3.3605 no .
C16 H46A 2.7227 no .
C16 H46B 3.3726 no .
C16 H47A 2.6285 no .
C16 H47B 3.5528 no .
C17 H15 3.2765 no .
C17 H19 3.2491 no .
C17 H25 2.8481 no .
C17 H41A 2.9893 no .
C17 H41B 3.5261 no .
C17 H47A 3.0729 no .
C18 H25 3.1319 no .
C19 H11 2.7554 no .
C19 H15 3.2782 no .
C20 H15 2.8247 no .
C20 H22 2.8408 no .
C20 H41A 2.7180 no .
C20 H41B 2.7993 no .
C20 H47A 2.6536 no .
C20 H47B 2.8737 no .
C21 H25 3.2814 no .
C21 H40A 2.7572 no .
C21 H40B 3.3648 no .
C21 H41A 3.1782 no .
C21 H41B 2.6663 no .
C21 H46A 3.3929 no .
C21 H46B 2.8226 no .
C21 H47A 3.0673 no .
C21 H47B 2.8274 no .
C22 H24 3.2727 no .
C22 H28 2.8322 no .
C22 H40A 3.0059 no .
C22 H41B 3.0367 no .
C22 H46B 3.1355 no .
C22 H47B 3.2098 no .
C23 H25 3.2883 no .
C23 H28 2.6943 no .
C23 H32 2.6278 no .
C24 H22 3.2771 no .
C24 H32 2.7185 no .
C25 H18 3.1368 no .
C26 H18 2.8580 no .
C26 H22 3.2766 no .
C26 H24 3.2506 no .
C26 H41A 3.3210 no .
C26 H41B 3.1426 no .
C26 H47A 3.3111 no .
C26 H47B 3.4933 no .
C27 H22 2.6878 no .
C27 H24 2.6429 no .
C27 H29 3.2853 no .
C28 H22 2.8408 no .
C28 H32 3.2467 no .
C29 H1 3.11(3) no .
C30 H28 3.2612 no .
C30 H32 3.2664 no .
C31 H1 2.40(3) no .
C31 H29 3.2797 no .
C32 H24 2.7221 no .
C32 H28 3.2476 no .
C33 H1 2.35(3) no .
C33 H32 2.6422 no .
C34 H1 3.08(3) no .
C34 H36 3.2484 no .
C34 H38 3.3017 no .
C35 H37 3.2689 no .
C36 H38 3.2793 no .
C37 H35 3.2794 no .
C38 H36 3.2673 no .
C39 H35 3.2919 no .
C39 H37 3.2408 no .
C40 H15 3.1779 no .
C40 H22 3.1590 no .
C40 H42A 3.3894 no .
C40 H42B 2.6986 no .
C40 H43A 2.8808 no .
C40 H46A 2.7312 no .
C40 H46B 2.6740 no .
C41 H43A 2.7359 no .
C41 H43B 3.4015 no .
C41 H44A 2.8769 no .
C41 H45A 3.4944 no .
C42 H40A 2.7935 no .
C42 H40B 2.7130 no .
C42 H44A 2.7589 no .
C42 H44B 3.4023 no .
C42 H45A 2.8033 no .
C42 H45B 3.4499 no .
C43 H40A 2.9456 no .
C43 H40B 3.4852 no .
C43 H41A 3.3992 no .
C43 H41B 2.7156 no .
C43 H45A 2.7449 no .
C43 H45B 2.7536 no .
C43 H45C 3.3817 no .
C44 H41B 2.8336 no .
C44 H42A 2.7282 no .
C44 H42B 3.3949 no .
C45 H41B 3.5302 no .
C45 H42A 2.7613 no .
C45 H43A 3.3825 no .
C45 H43B 2.7307 no .
C46 H15 3.1075 no .
C46 H22 3.2110 no .
C46 H40A 2.7051 no .
C46 H40B 2.7057 no .
C46 H48A 2.7008 no .
C46 H48B 3.3901 no .
C46 H49A 3.4762 no .
C46 H49B 2.9378 no .
C47 H49A 2.7024 no .
C47 H49B 2.7876 no .
C48 H46A 2.6520 no .
C48 H46B 2.8700 no .
C48 H50A 2.7371 no .
C48 H50B 2.7212 no .
C49 H46A 2.8228 no .
C49 H47A 2.6880 no .
C49 H47B 3.3800 no .
C49 H51A 2.7390 no .
C49 H51B 2.7452 no .
C49 H51C 3.3723 no .
C50 H48A 2.7716 no .
C50 H48B 2.6864 no .
C51 H49A 2.7338 no .
C51 H49B 2.7179 no .
H1 H29 3.4097 no .
H1 H35 3.5947 no .
H2 H3 2.3370 no .
H3 H4 2.3380 no .
H4 H5 2.3310 no .
H5 H6 3.5496 no .
H6 H12 3.3614 no .
H9 H15 2.4448 no .
H11 H12 2.3075 no .
H11 H19 2.3607 no .
H15 H40B 2.6926 no .
H15 H41A 3.4525 no .
H15 H46A 2.5793 no .
H15 H47A 3.4850 no .
H15 H49B 3.5420 no .
H18 H19 2.3311 no .
H18 H25 2.7052 no .
H22 H28 2.4319 no .
H22 H40A 2.6861 no .
H22 H41B 3.3026 no .
H22 H46B 2.7767 no .
H22 H47B 3.3159 no .
H24 H25 2.3349 no .
H24 H32 2.3432 no .
H28 H29 2.3270 no .
H35 H36 2.3327 no .
H36 H37 2.3301 no .
H37 H38 2.3355 no .
H40A H41A 2.8639 no .
H40A H41B 2.3463 no .
H40A H42B 3.0073 no .
H40A H43A 2.3536 no .
H40A H44A 3.3170 no .
H40A H46A 3.0081 no .
H40A H46B 2.4682 no .
H40B H41A 2.4116 no .
H40B H41B 2.8641 no .
H40B H42A 3.5608 no .
H40B H42B 2.4706 no .
H40B H43A 3.1202 no .
H40B H46A 2.5297 no .
H40B H46B 2.9223 no .
H41A H42A 2.2838 no .
H41A H42B 2.4159 no .
H41B H42A 2.4180 no .
H41B H42B 2.8596 no .
H41B H43A 2.9132 no .
H41B H44A 2.2568 no .
H41B H45A 3.1548 no .
H42A H43A 2.8614 no .
H42A H43B 2.3975 no .
H42A H44A 2.9870 no .
H42A H45A 2.2010 no .
H42A H45B 3.0406 no .
H42B H43A 2.3982 no .
H42B H43B 2.2988 no .
H43A H44A 2.3741 no .
H43A H44B 2.3220 no .
H43B H44A 2.8608 no .
H43B H44B 2.3712 no .
H43B H45A 3.0168 no .
H43B H45B 2.5694 no .
H44A H45A 2.3742 no .
H44A H45B 2.8599 no .
H44A H45C 2.3520 no .
H44B H45A 2.8602 no .
H44B H45B 2.3676 no .
H44B H45C 2.3588 no .
H46A H47A 2.4674 no .
H46A H47B 2.8495 no .
H46A H48A 2.7661 no .
H46A H48B 3.5952 no .
H46A H49A 3.1267 no .
H46A H49B 2.2823 no .
H46B H47A 2.8494 no .
H46B H47B 2.2883 no .
H46B H48A 2.6635 no .
H46B H49B 3.4264 no .
H47A H48A 2.8588 no .
H47A H48B 2.4199 no .
H47A H49A 2.4571 no .
H47A H49B 2.9980 no .
H47B H48A 2.4210 no .
H47B H48B 2.2813 no .
H47B H49A 3.5486 no .
H48A H49A 2.8579 no .
H48A H49B 2.3372 no .
H48A H50A 3.0804 no .
H48A H50B 2.5825 no .
H48B H49A 2.4064 no .
H48B H49B 2.8579 no .
H48B H50A 2.5082 no .
H48B H50B 2.9238 no .
H49A H50A 2.3612 no .
H49A H50B 2.8567 no .
H49A H51A 3.0264 no .
H49A H51B 2.5724 no .
H49B H50A 2.8567 no .
H49B H50B 2.3739 no .
H49B H51A 2.5487 no .
H49B H51B 3.0116 no .
H50A H51A 2.8557 no .
H50A H51B 2.3631 no .
H50A H51C 2.3521 no .
H50B H51A 2.3681 no .
H50B H51B 2.8555 no .
H50B H51C 2.3472 no .
S1 H12 3.2783 no 2_666
S1 H29 3.5387 no 2_567
S1 H36 3.3152 no 1_664
S2 H12 3.0698 no 2_657
S2 H29 3.4615 no 2_558
S2 H42A 3.0664 no 2_557
S2 H42B 3.3502 no 2_557
S2 H43B 3.5072 no 2_557
O1 H9 3.5041 no 2_666
O1 H15 3.5325 no 2_666
O1 H29 2.7604 no 1_654
O1 H38 3.0240 no 2_657
O2 H2 2.6952 no 2_567
O2 H12 2.5570 no 1_456
O2 H24 3.0040 no 2_558
O2 H32 3.4284 no 2_558
O2 H51A 3.2056 no 2_567
N1 H37 3.5710 no 1_664
N2 H2 3.3859 no 2_567
N2 H24 3.3693 no 2_558
C1 H11 3.4833 no 2_666
C1 H12 3.4842 no 2_666
C1 H35 3.4454 no 1_664
C2 H1 3.11(3) no 2_567
C2 H2 3.0603 no 2_676
C2 H3 3.2600 no 2_676
C2 H24 3.4703 no 1_564
C2 H25 3.5391 no 1_564
C2 H35 3.4508 no 1_664
C3 H2 2.9737 no 2_676
C3 H25 2.9233 no 1_564
C3 H51C 3.1371 no 2_676
C4 H25 2.9896 no 1_564
C4 H51C 3.1839 no 2_676
C5 H41A 3.2231 no 2_666
C5 H42A 3.5301 no 2_666
C5 H42B 3.3748 no 2_666
C6 H11 3.4480 no 2_666
C7 H36 3.4643 no 1_664
C8 H43B 3.2512 no 1_655
C9 H6 3.45(3) no 2_666
C9 H43B 3.3683 no 1_655
C10 H43B 3.3707 no 1_655
C10 H44B 3.2766 no 1_655
C10 H45B 3.5675 no 1_655
C11 H24 3.2498 no 2_657
C11 H25 3.4240 no 2_657
C11 H43B 3.2230 no 1_655
C11 H44B 3.5863 no 1_655
C11 H45B 2.8975 no 1_655
C12 H24 3.4536 no 2_657
C12 H43B 3.0868 no 1_655
C12 H45B 3.3328 no 1_655
C13 H43B 3.0930 no 1_655
C14 H44B 3.3366 no 1_655
C14 H50A 3.3838 no 2_667
C15 H5 3.5059 no 2_666
C15 H50A 3.5958 no 2_667
C16 H50A 3.5924 no 2_667
C17 H50A 3.3714 no 2_667
C17 H51C 3.3600 no 2_667
C18 H18 3.1435 no 2_657
C18 H50A 3.1527 no 2_667
C18 H51C 3.2530 no 2_667
C19 H25 3.3595 no 2_657
C19 H44B 2.9753 no 1_655
C19 H45B 3.4847 no 1_655
C19 H45C 3.5531 no 1_655
C19 H50A 3.1651 no 2_667
C22 H46B 3.4459 no 2_567
C22 H48A 3.4829 no 2_567
C23 H35 3.2044 no 2_558
C24 H1 3.41(3) no 2_558
C24 H11 2.9458 no 2_657
C24 H35 3.1223 no 2_558
C24 H45B 3.2864 no 2_557
C25 H3 3.4337 no 1_546
C25 H11 2.9384 no 2_657
C25 H19 3.2791 no 2_657
C25 H35 3.5273 no 2_558
C25 H51C 3.5868 no 2_667
C26 H51C 3.5116 no 2_667
C28 H46A 3.3267 no 2_567
C28 H49B 3.0648 no 2_567
C29 H12 3.4736 no 1_456
C29 H49B 3.0925 no 2_567
C29 H51A 3.1909 no 2_567
C30 H12 3.3649 no 1_456
C30 H51A 3.0184 no 2_567
C31 H51A 3.5734 no 2_567
C32 H1 3.38(3) no 2_558
C32 H45B 3.5265 no 2_557
C34 H28 3.2615 no 2_558
C35 H28 3.3701 no 2_558
C36 H43A 3.4807 no 1_546
C36 H47B 3.1744 no 2_558
C37 H38 3.5098 no 2_548
C37 H40B 3.2657 no 1_546
C37 H42B 3.1907 no 1_546
C37 H43A 3.2155 no 1_546
C38 H38 3.1812 no 2_548
C39 H28 3.4455 no 2_558
C39 H29 3.5846 no 2_558
C40 H37 3.5100 no 1_564
C41 H5 3.0553 no 2_666
C42 H5 2.9778 no 2_666
C42 H37 2.9970 no 1_564
C43 H37 2.8720 no 1_564
C43 H48A 3.5860 no 2_567
C44 H19 3.1858 no 1_455
C44 H45A 3.5549 no 2_557
C44 H45C 3.4205 no 2_557
C44 H48A 3.4561 no 2_567
C44 H50B 3.4123 no 2_567
C45 H11 3.5545 no 1_455
C45 H19 2.9271 no 1_455
C45 H32 3.3145 no 2_557
C45 H44A 3.3169 no 2_557
C45 H45A 3.2818 no 2_557
C45 H45C 3.1356 no 2_557
C46 H22 3.2627 no 2_567
C46 H28 3.3625 no 2_567
C46 H46B 3.4275 no 2_567
C47 H36 3.3595 no 2_558
C47 H51B 3.1898 no 2_667
C48 H22 3.5312 no 2_567
C48 H43A 3.3498 no 2_567
C48 H44B 3.5682 no 2_567
C48 H49A 3.4600 no 2_667
C49 H49A 3.2996 no 2_667
C50 H44B 3.3386 no 2_567
C50 H47A 3.3210 no 2_667
C51 H3 3.0807 no 2_676
C51 H4 3.4551 no 2_676
C51 H47A 3.2185 no 2_667
H1 C2 3.11(3) no 2_567
H1 C24 3.41(3) no 2_558
H1 C32 3.38(3) no 2_558
H1 H2 2.4320 no 2_567
H1 H3 3.5252 no 1_446
H1 H12 3.1181 no 1_456
H1 H24 2.6344 no 2_558
H1 H32 3.3627 no 2_558
H1 H51A 3.5857 no 2_567
H2 O2 2.6952 no 2_567
H2 N2 3.3859 no 2_567
H2 C2 3.0603 no 2_676
H2 C3 2.9737 no 2_676
H2 H1 2.4320 no 2_567
H2 H2 2.6824 no 2_676
H2 H3 2.4902 no 2_676
H2 H24 3.4016 no 1_564
H2 H35 3.5193 no 1_664
H3 C2 3.2600 no 2_676
H3 C25 3.4337 no 1_564
H3 C51 3.0807 no 2_676
H3 H1 3.5252 no 1_664
H3 H2 2.4902 no 2_676
H3 H25 3.0146 no 1_564
H3 H35 3.2008 no 2_567
H3 H51A 2.9520 no 2_676
H3 H51B 3.3245 no 2_676
H3 H51C 2.5094 no 2_676
H4 C51 3.4551 no 2_676
H4 H18 3.1100 no 1_564
H4 H25 3.1261 no 1_564
H4 H41A 3.2882 no 2_666
H4 H42A 3.1545 no 2_666
H4 H51A 3.5202 no 2_676
H4 H51C 2.6091 no 2_676
H5 C15 3.5059 no 2_666
H5 C41 3.0553 no 2_666
H5 C42 2.9778 no 2_666
H5 H15 3.5138 no 2_666
H5 H40B 3.3698 no 2_666
H5 H41A 2.4252 no 2_666
H5 H42A 2.8862 no 2_666
H5 H42B 2.5487 no 2_666
H6 C9 3.45(3) no 2_666
H6 H9 3.4468 no 2_666
H6 H15 3.1786 no 2_666
H6 H29 3.3842 no 1_654
H6 H38 2.9496 no 2_657
H9 O1 3.5041 no 2_666
H9 H6 3.4468 no 2_666
H11 C1 3.4833 no 2_666
H11 C6 3.4480 no 2_666
H11 C24 2.9458 no 2_657
H11 C25 2.9384 no 2_657
H11 C45 3.5545 no 1_655
H11 H24 2.5039 no 2_657
H11 H25 2.4977 no 2_657
H11 H45B 2.6625 no 1_655
H12 S1 3.2783 no 2_666
H12 S2 3.0698 no 2_657
H12 O2 2.5570 no 1_654
H12 C1 3.4842 no 2_666
H12 C29 3.4736 no 1_654
H12 C30 3.3649 no 1_654
H12 H1 3.1181 no 1_654
H12 H24 2.9337 no 2_657
H12 H29 3.0036 no 1_654
H12 H32 3.0176 no 2_657
H12 H43B 3.5284 no 1_655
H12 H45B 3.4101 no 1_655
H15 O1 3.5325 no 2_666
H15 H5 3.5138 no 2_666
H15 H6 3.1786 no 2_666
H18 C18 3.1435 no 2_657
H18 H4 3.1100 no 1_546
H18 H18 2.9988 no 2_657
H18 H41A 3.5567 no 2_657
H18 H50A 3.5254 no 2_667
H18 H51C 3.0829 no 2_667
H19 C25 3.2791 no 2_657
H19 C44 3.1858 no 1_655
H19 C45 2.9271 no 1_655
H19 H25 2.9908 no 2_657
H19 H44B 2.5485 no 1_655
H19 H45B 2.6085 no 1_655
H19 H45C 2.6804 no 1_655
H19 H50A 3.5632 no 2_667
H22 C46 3.2627 no 2_567
H22 C48 3.5312 no 2_567
H22 H46A 3.1574 no 2_567
H22 H46B 2.5665 no 2_567
H22 H48A 2.6833 no 2_567
H24 O2 3.0040 no 2_558
H24 N2 3.3693 no 2_558
H24 C2 3.4703 no 1_546
H24 C11 3.2498 no 2_657
H24 C12 3.4536 no 2_657
H24 H1 2.6344 no 2_558
H24 H2 3.4016 no 1_546
H24 H11 2.5039 no 2_657
H24 H12 2.9337 no 2_657
H24 H35 3.3340 no 2_558
H24 H45B 3.2147 no 2_557
H25 C2 3.5391 no 1_546
H25 C3 2.9233 no 1_546
H25 C4 2.9896 no 1_546
H25 C11 3.4240 no 2_657
H25 C19 3.3595 no 2_657
H25 H3 3.0146 no 1_546
H25 H4 3.1261 no 1_546
H25 H11 2.4977 no 2_657
H25 H19 2.9908 no 2_657
H25 H51C 3.3475 no 2_667
H28 C34 3.2615 no 2_558
H28 C35 3.3701 no 2_558
H28 C39 3.4455 no 2_558
H28 C46 3.3625 no 2_567
H28 H46A 2.6105 no 2_567
H28 H46B 3.2142 no 2_567
H28 H49B 2.9955 no 2_567
H29 S1 3.5387 no 2_567
H29 S2 3.4615 no 2_558
H29 O1 2.7604 no 1_456
H29 C39 3.5846 no 2_558
H29 H6 3.3842 no 1_456
H29 H12 3.0036 no 1_456
H29 H46A 3.5954 no 2_567
H29 H49B 3.0454 no 2_567
H29 H51A 3.3405 no 2_567
H32 O2 3.4284 no 2_558
H32 C45 3.3145 no 2_557
H32 H1 3.3627 no 2_558
H32 H12 3.0176 no 2_657
H32 H45A 3.0716 no 2_557
H32 H45B 2.6915 no 2_557
H35 C1 3.4454 no 1_446
H35 C2 3.4508 no 1_446
H35 C23 3.2044 no 2_558
H35 C24 3.1223 no 2_558
H35 C25 3.5273 no 2_558
H35 H2 3.5193 no 1_446
H35 H3 3.2008 no 2_567
H35 H24 3.3340 no 2_558
H35 H47B 3.4116 no 2_558
H35 H51B 3.4648 no 1_446
H36 S1 3.3152 no 1_446
H36 C7 3.4643 no 1_446
H36 C47 3.3595 no 2_558
H36 H43A 3.0122 no 1_546
H36 H47B 2.4882 no 2_558
H36 H48B 3.1405 no 2_558
H36 H51B 3.4836 no 1_446
H37 N1 3.5710 no 1_446
H37 C40 3.5100 no 1_546
H37 C42 2.9970 no 1_546
H37 C43 2.8720 no 1_546
H37 H38 3.1562 no 2_548
H37 H40A 3.3224 no 1_546
H37 H40B 2.9782 no 1_546
H37 H42B 2.3535 no 1_546
H37 H43A 2.4788 no 1_546
H37 H43B 2.7344 no 1_546
H38 O1 3.0240 no 2_657
H38 C37 3.5098 no 2_548
H38 C38 3.1812 no 2_548
H38 H6 2.9496 no 2_657
H38 H37 3.1562 no 2_548
H38 H38 2.5332 no 2_548
H38 H42B 3.5072 no 1_546
H38 H42B 3.3612 no 2_557
H40A H37 3.3224 no 1_564
H40A H46B 3.3196 no 2_567
H40A H47B 3.4875 no 2_567
H40A H48A 2.8822 no 2_567
H40B C37 3.2657 no 1_564
H40B H5 3.3698 no 2_666
H40B H37 2.9782 no 1_564
H41A C5 3.2231 no 2_666
H41A H4 3.2882 no 2_666
H41A H5 2.4252 no 2_666
H41A H18 3.5567 no 2_657
H41B H45C 2.7831 no 2_557
H42A S2 3.0664 no 2_557
H42A C5 3.5301 no 2_666
H42A H4 3.1545 no 2_666
H42A H5 2.8862 no 2_666
H42B S2 3.3502 no 2_557
H42B C5 3.3748 no 2_666
H42B C37 3.1907 no 1_564
H42B H5 2.5487 no 2_666
H42B H37 2.3535 no 1_564
H42B H38 3.5072 no 1_564
H42B H38 3.3612 no 2_557
H43A C36 3.4807 no 1_564
H43A C37 3.2155 no 1_564
H43A C48 3.3498 no 2_567
H43A H36 3.0122 no 1_564
H43A H37 2.4788 no 1_564
H43A H48A 2.8555 no 2_567
H43A H48B 2.9342 no 2_567
H43B S2 3.5072 no 2_557
H43B C8 3.2512 no 1_455
H43B C9 3.3683 no 1_455
H43B C10 3.3707 no 1_455
H43B C11 3.2230 no 1_455
H43B C12 3.0868 no 1_455
H43B C13 3.0930 no 1_455
H43B H12 3.5284 no 1_455
H43B H37 2.7344 no 1_564
H44A C45 3.3169 no 2_557
H44A H45A 2.9395 no 2_557
H44A H45C 2.7942 no 2_557
H44A H48A 3.0857 no 2_567
H44A H50B 3.0602 no 2_567
H44B C10 3.2766 no 1_455
H44B C11 3.5863 no 1_455
H44B C14 3.3366 no 1_455
H44B C19 2.9753 no 1_455
H44B C48 3.5682 no 2_567
H44B C50 3.3386 no 2_567
H44B H19 2.5485 no 1_455
H44B H48A 3.2013 no 2_567
H44B H48B 3.1150 no 2_567
H44B H50A 2.9704 no 2_567
H44B H50B 2.8252 no 2_567
H45A C44 3.5549 no 2_557
H45A C45 3.2818 no 2_557
H45A H32 3.0716 no 2_557
H45A H44A 2.9395 no 2_557
H45A H45A 3.2745 no 2_557
H45A H45C 2.6876 no 2_557
H45B C10 3.5675 no 1_455
H45B C11 2.8975 no 1_455
H45B C12 3.3328 no 1_455
H45B C19 3.4847 no 1_455
H45B C24 3.2864 no 2_557
H45B C32 3.5265 no 2_557
H45B H11 2.6625 no 1_455
H45B H12 3.4101 no 1_455
H45B H19 2.6085 no 1_455
H45B H24 3.2147 no 2_557
H45B H32 2.6915 no 2_557
H45C C19 3.5531 no 1_455
H45C C44 3.4205 no 2_557
H45C C45 3.1356 no 2_557
H45C H19 2.6804 no 1_455
H45C H41B 2.7831 no 2_557
H45C H44A 2.7942 no 2_557
H45C H45A 2.6876 no 2_557
H45C H45C 2.9743 no 2_557
H46A C28 3.3267 no 2_567
H46A H22 3.1574 no 2_567
H46A H28 2.6105 no 2_567
H46A H29 3.5954 no 2_567
H46B C22 3.4459 no 2_567
H46B C46 3.4275 no 2_567
H46B H22 2.5665 no 2_567
H46B H28 3.2142 no 2_567
H46B H40A 3.3196 no 2_567
H46B H46B 2.4635 no 2_567
H47A C50 3.3210 no 2_667
H47A C51 3.2185 no 2_667
H47A H49A 3.1132 no 2_667
H47A H50A 2.8038 no 2_667
H47A H51B 2.5164 no 2_667
H47A H51C 3.4990 no 2_667
H47B C36 3.1744 no 2_558
H47B H35 3.4116 no 2_558
H47B H36 2.4882 no 2_558
H47B H40A 3.4875 no 2_567
H47B H51B 3.0327 no 2_667
H48A C22 3.4829 no 2_567
H48A C43 3.5860 no 2_567
H48A C44 3.4561 no 2_567
H48A H22 2.6833 no 2_567
H48A H40A 2.8822 no 2_567
H48A H43A 2.8555 no 2_567
H48A H44A 3.0857 no 2_567
H48A H44B 3.2013 no 2_567
H48B H36 3.1405 no 2_558
H48B H43A 2.9342 no 2_567
H48B H44B 3.1150 no 2_567
H48B H49A 3.0201 no 2_667
H48B H51B 3.4807 no 2_667
H49A C48 3.4600 no 2_667
H49A C49 3.2996 no 2_667
H49A H47A 3.1132 no 2_667
H49A H48B 3.0201 no 2_667
H49A H49A 2.5775 no 2_667
H49A H50A 3.3349 no 2_667
H49B C28 3.0648 no 2_567
H49B C29 3.0925 no 2_567
H49B H28 2.9955 no 2_567
H49B H29 3.0454 no 2_567
H50A C14 3.3838 no 2_667
H50A C15 3.5958 no 2_667
H50A C16 3.5924 no 2_667
H50A C17 3.3714 no 2_667
H50A C18 3.1527 no 2_667
H50A C19 3.1651 no 2_667
H50A H18 3.5254 no 2_667
H50A H19 3.5632 no 2_667
H50A H44B 2.9704 no 2_567
H50A H47A 2.8038 no 2_667
H50A H49A 3.3349 no 2_667
H50B C44 3.4123 no 2_567
H50B H44A 3.0602 no 2_567
H50B H44B 2.8252 no 2_567
H51A O2 3.2056 no 2_567
H51A C29 3.1909 no 2_567
H51A C30 3.0184 no 2_567
H51A C31 3.5734 no 2_567
H51A H1 3.5857 no 2_567
H51A H3 2.9520 no 2_676
H51A H4 3.5202 no 2_676
H51A H29 3.3405 no 2_567
H51B C47 3.1898 no 2_667
H51B H3 3.3245 no 2_676
H51B H35 3.4648 no 1_664
H51B H36 3.4836 no 1_664
H51B H47A 2.5164 no 2_667
H51B H47B 3.0327 no 2_667
H51B H48B 3.4807 no 2_667
H51C C3 3.1371 no 2_676
H51C C4 3.1839 no 2_676
H51C C17 3.3600 no 2_667
H51C C18 3.2530 no 2_667
H51C C25 3.5868 no 2_667
H51C C26 3.5116 no 2_667
H51C H3 2.5094 no 2_676
H51C H4 2.6091 no 2_676
H51C H18 3.0829 no 2_667
H51C H25 3.3475 no 2_667
H51C H47A 3.4990 no 2_667

loop_
_geom_hbond_atom_site_label_D
_geom_hbond_atom_site_label_H
_geom_hbond_atom_site_label_A
_geom_hbond_distance_DA
_geom_hbond_distance_DH
_geom_hbond_distance_HA
_geom_hbond_angle_DHA
_geom_hbond_publ_flag
O1 H6 N1 2.593(2) 0.88(3) 1.79(3) 151(3) no
O2 H1 N2 2.612(2) 0.90(3) 1.79(3) 149(3) no

loop_
_geom_torsion_atom_site_label_1
_geom_torsion_atom_site_label_2
_geom_torsion_atom_site_label_3
_geom_torsion_atom_site_label_4
_geom_torsion
_geom_torsion_publ_flag
C1 S1 C7 N1 -0.41(14) no
C1 S1 C7 C8 -179.58(15) no
C7 S1 C1 C2 -179.77(17) no
C7 S1 C1 C6 -0.09(13) no
C33 S2 C39 C34 0.12(13) no
C33 S2 C39 C38 -178.28(18) no
C39 S2 C33 N2 -0.72(14) no
C39 S2 C33 C31 177.75(14) no
C6 N1 C7 S1 0.8(2) no
C6 N1 C7 C8 179.97(15) no
C7 N1 C6 C1 -0.9(2) no
C7 N1 C6 C5 178.06(16) no
C33 N2 C34 C35 177.80(17) no
C33 N2 C34 C39 -1.0(2) no
C34 N2 C33 S2 1.1(2) no
C34 N2 C33 C31 -177.34(15) no
S1 C1 C2 C3 178.21(13) no
S1 C1 C6 N1 0.6(2) no
S1 C1 C6 C5 -178.43(12) no
C2 C1 C6 N1 -179.73(17) no
C2 C1 C6 C5 1.3(3) no
C6 C1 C2 C3 -1.4(3) no
C1 C2 C3 C4 0.7(3) no
C2 C3 C4 C5 0.3(3) no
C3 C4 C5 C6 -0.5(3) no
C4 C5 C6 N1 -179.17(18) no
C4 C5 C6 C1 -0.3(3) no
S1 C7 C8 C9 -4.7(2) no
S1 C7 C8 C13 174.61(12) no
N1 C7 C8 C9 176.15(16) no
N1 C7 C8 C13 -4.5(3) no
C7 C8 C9 C10 179.22(15) no
C7 C8 C13 O1 0.6(3) no
C7 C8 C13 C12 -178.49(15) no
C9 C8 C13 O1 179.99(16) no
C9 C8 C13 C12 0.9(3) no
C13 C8 C9 C10 -0.1(3) no
C8 C9 C10 C11 -0.9(3) no
C8 C9 C10 C14 -179.47(15) no
C9 C10 C11 C12 1.3(3) no
C9 C10 C14 C15 39.9(3) no
C9 C10 C14 C19 -142.09(18) no
C11 C10 C14 C15 -138.62(18) no
C11 C10 C14 C19 39.4(3) no
C14 C10 C11 C12 179.86(15) no
C10 C11 C12 C13 -0.5(3) no
C11 C12 C13 O1 -179.70(16) no
C11 C12 C13 C8 -0.6(3) no
C10 C14 C15 C16 178.38(19) no
C10 C14 C19 C18 -179.84(19) no
C15 C14 C19 C18 -1.8(3) no
C19 C14 C15 C16 0.3(3) no
C14 C15 C16 C17 1.1(3) no
C14 C15 C16 C20 -176.0(2) no
C15 C16 C17 C18 -1.2(3) no
C15 C16 C17 C26 -179.25(19) no
C15 C16 C20 C21 179.4(2) no
C15 C16 C20 C40 62.9(3) no
C15 C16 C20 C46 -60.2(3) no
C17 C16 C20 C21 2.1(2) no
C17 C16 C20 C40 -114.49(18) no
C17 C16 C20 C46 122.46(18) no
C20 C16 C17 C18 176.35(18) no
C20 C16 C17 C26 -1.7(3) no
C16 C17 C18 C19 -0.2(3) no
C16 C17 C26 C21 0.5(3) no
C16 C17 C26 C25 178.2(2) no
C18 C17 C26 C21 -177.2(2) no
C18 C17 C26 C25 0.4(4) no
C26 C17 C18 C19 177.3(2) no
C17 C18 C19 C14 1.7(3) no
C16 C20 C21 C22 -176.7(2) no
C16 C20 C21 C26 -1.7(2) no
C16 C20 C40 C41 56.50(17) no
C16 C20 C46 C47 -60.75(17) no
C21 C20 C40 C41 -54.25(18) no
C40 C20 C21 C22 -59.9(3) no
C40 C20 C21 C26 115.09(16) no
C21 C20 C46 C47 52.20(18) no
C46 C20 C21 C22 64.2(3) no
C46 C20 C21 C26 -120.76(16) no
C40 C20 C46 C47 176.17(12) no
C46 C20 C40 C41 -179.97(12) no
C20 C21 C22 C23 174.5(2) no
C20 C21 C26 C17 0.9(3) no
C20 C21 C26 C25 -177.09(18) no
C22 C21 C26 C17 176.34(19) no
C22 C21 C26 C25 -1.6(3) no
C26 C21 C22 C23 -0.1(3) no
C21 C22 C23 C24 1.9(3) no
C21 C22 C23 C27 -177.51(19) no
C22 C23 C24 C25 -2.1(3) no
C22 C23 C27 C28 -40.4(3) no
C22 C23 C27 C32 142.58(19) no
C24 C23 C27 C28 140.21(19) no
C24 C23 C27 C32 -36.8(3) no
C27 C23 C24 C25 177.31(19) no
C23 C24 C25 C26 0.5(3) no
C24 C25 C26 C17 -176.0(2) no
C24 C25 C26 C21 1.4(3) no
C23 C27 C28 C29 -175.61(15) no
C23 C27 C32 C31 175.44(16) no
C28 C27 C32 C31 -1.7(3) no
C32 C27 C28 C29 1.5(3) no
C27 C28 C29 C30 -0.0(3) no
C28 C29 C30 O2 177.71(16) no
C28 C29 C30 C31 -1.3(3) no
O2 C30 C31 C32 -177.89(15) no
O2 C30 C31 C33 -0.3(3) no
C29 C30 C31 C32 1.1(3) no
C29 C30 C31 C33 178.70(16) no
C30 C31 C32 C27 0.5(3) no
C30 C31 C33 S2 179.09(15) no
C30 C31 C33 N2 -2.6(3) no
C32 C31 C33 S2 -3.4(3) no
C32 C31 C33 N2 174.98(17) no
C33 C31 C32 C27 -177.14(16) no
N2 C34 C35 C36 -179.16(17) no
N2 C34 C39 S2 0.5(2) no
N2 C34 C39 C38 179.00(16) no
C35 C34 C39 S2 -178.41(16) no
C35 C34 C39 C38 0.1(3) no
C39 C34 C35 C36 -0.4(3) no
C34 C35 C36 C37 -0.3(3) no
C35 C36 C37 C38 1.5(3) no
C36 C37 C38 C39 -1.7(3) no
C37 C38 C39 S2 179.18(18) no
C37 C38 C39 C34 0.9(3) no
C20 C40 C41 C42 -174.31(12) no
C40 C41 C42 C43 -70.44(19) no
C41 C42 C43 C44 -67.3(2) no
C42 C43 C44 C45 -63.0(3) no
C20 C46 C47 C48 164.28(13) no
C46 C47 C48 C49 -71.02(19) no
C47 C48 C49 C50 -173.98(13) no
C48 C49 C50 C51 -178.89(14) no
